data_1542448
loop_
_publ_author_name
'Wu, Jianfeng'
'Jung, Julie'
'Zhang, Peng'
'Zhang, Haixia'
'Tang, Jinkui'
'Le Guennic, Boris'

_publ_section_title
;
 Cis--trans isomerism modulates the magnetic relaxation of dysprosium
 single-molecule magnets
;
_journal_issue 6
_journal_name_full 'Chem. Sci.'
_journal_page_first 3632
_journal_paper_doi 10.1039/C5SC04510J
_journal_volume 7
_journal_year 2016
_chemical_formula_sum 'C34 H34 Br Dy N13 O6.5'
_chemical_formula_weight 971.15
_chemical_name_systematic
; 
 ? 
;
_space_group_IT_number 2
_symmetry_cell_setting triclinic
_symmetry_space_group_name_Hall '-P 1'
_symmetry_space_group_name_H-M 'P -1'
_atom_sites_solution_hydrogens geom
_atom_sites_solution_primary direct
_atom_sites_solution_secondary difmap
_audit_creation_method SHELXL-97
_audit_update_record
;
2014-12-25 deposited with the CCDC.
2016-02-16 downloaded from the CCDC.
;
_cell_angle_alpha 107.3370(10)
_cell_angle_beta 90.5590(10)
_cell_angle_gamma 90.5540(10)
_cell_formula_units_Z 2
_cell_length_a 10.5922(6)
_cell_length_b 12.3446(8)
_cell_length_c 15.3053(9)
_cell_measurement_reflns_used 2885
_cell_measurement_temperature 293(2)
_cell_measurement_theta_max 22.26
_cell_measurement_theta_min 2.36
_cell_volume 1910.1(2)
_computing_cell_refinement 'Bruker SAINT'
_computing_data_collection 'Bruker APEX2'
_computing_data_reduction 'Bruker SAINT'
_computing_molecular_graphics 'SHELXL-97 (Sheldrick, 1997)'
_computing_publication_material 'SHELXL-97 (Sheldrick, 1997)'
_computing_structure_refinement 'SHELXL-97 (Sheldrick, 1997)'
_computing_structure_solution 'SHELXS-97 (Sheldrick, 1990)'
_diffrn_ambient_temperature 293(2)
_diffrn_measured_fraction_theta_full 0.993
_diffrn_measured_fraction_theta_max 0.993
_diffrn_measurement_device_type 'Bruker APEX-II CCD'
_diffrn_measurement_method '\f and \w scans'
_diffrn_radiation_monochromator graphite
_diffrn_radiation_source 'fine-focus sealed tube'
_diffrn_radiation_type MoK\a
_diffrn_radiation_wavelength 0.71073
_diffrn_reflns_av_R_equivalents 0.0545
_diffrn_reflns_av_sigmaI/netI 0.1151
_diffrn_reflns_limit_h_max 13
_diffrn_reflns_limit_h_min -11
_diffrn_reflns_limit_k_max 14
_diffrn_reflns_limit_k_min -15
_diffrn_reflns_limit_l_max 18
_diffrn_reflns_limit_l_min -18
_diffrn_reflns_number 12191
_diffrn_reflns_theta_full 26.12
_diffrn_reflns_theta_max 26.12
_diffrn_reflns_theta_min 1.73
_diffrn_standards_number 0
_exptl_absorpt_coefficient_mu 3.066
_exptl_absorpt_correction_T_max 0.525
_exptl_absorpt_correction_T_min 0.499
_exptl_absorpt_correction_type multi-scan
_exptl_crystal_colour yellow
_exptl_crystal_density_diffrn 1.689
_exptl_crystal_density_method 'not measured'
_exptl_crystal_description block
_exptl_crystal_F_000 964
_exptl_crystal_size_max 0.23
_exptl_crystal_size_mid 0.22
_exptl_crystal_size_min 0.21
_refine_diff_density_max 1.329
_refine_diff_density_min -1.384
_refine_diff_density_rms 0.159
_refine_ls_extinction_method none
_refine_ls_goodness_of_fit_ref 1.008
_refine_ls_hydrogen_treatment mixed
_refine_ls_matrix_type full
_refine_ls_number_parameters 504
_refine_ls_number_reflns 7544
_refine_ls_number_restraints 50
_refine_ls_restrained_S_all 1.025
_refine_ls_R_factor_all 0.1017
_refine_ls_R_factor_gt 0.0604
_refine_ls_shift/su_max 0.000
_refine_ls_shift/su_mean 0.000
_refine_ls_structure_factor_coef Fsqd
_refine_ls_weighting_details 'calc w=1/[\s^2^(Fo^2^)+(0.0543P)^2^+0.0000P] where P=(Fo^2^+2Fc^2^)/3'
_refine_ls_weighting_scheme calc
_refine_ls_wR_factor_gt 0.1185
_refine_ls_wR_factor_ref 0.1418
_reflns_number_gt 5026
_reflns_number_total 7544
_reflns_threshold_expression >2sigma(I)
_cod_data_source_file c5sc04510j2.cif
_cod_data_source_block 1
_cod_depositor_comments
;
The following automatic conversions were performed:

'_symmetry_cell_setting' value 'Triclinic' changed to 'triclinic'
according to
/usr/data/users/saulius/crontab/automatic-downloads/rss-feeds/RSC/lib/dictionaries/cif_core.dic
dictionary named 'cif_core.dic' version 2.4.2 from 2011-04-26.

'_exptl_absorpt_correction_type' value 'multi_scan' changed to
'multi-scan' according to
/usr/data/users/saulius/crontab/automatic-downloads/rss-feeds/RSC/lib/dictionaries/cif_core.dic
dictionary named 'cif_core.dic' version 2.4.2 from 2011-04-26.

Automatic conversion script
Id: cif_fix_values 4268 2015-11-12 08:31:59Z antanas 

 Adding full bibliography for 1542448--1542450.cif.
;
_cod_original_sg_symbol_H-M P-1
_cod_original_formula_sum 'C34 H34 Br Dy N13 O6.50'
_cod_database_code 1542448

loop_
_symmetry_equiv_pos_as_xyz
'x, y, z'
'-x, -y, -z'

loop_
_atom_site_label
_atom_site_type_symbol
_atom_site_fract_x
_atom_site_fract_y
_atom_site_fract_z
_atom_site_U_iso_or_equiv
_atom_site_adp_type
_atom_site_occupancy
_atom_site_symmetry_multiplicity
_atom_site_calc_flag
_atom_site_refinement_flags
Br1 Br 0.70578(10) 0.06036(9) 0.79184(7) 0.0618(3) Uani 1 1 d .
C1 C 0.7096(8) 0.2525(8) 0.0680(6) 0.047(2) Uani 1 1 d .
H1 H 0.6940 0.2172 0.0061 0.056 Uiso 1 1 calc R
C2 C 0.7896(8) 0.1927(8) 0.1123(6) 0.043(2) Uani 1 1 d .
C3 C 0.8312(9) 0.0836(8) 0.0619(7) 0.054(3) Uani 1 1 d .
H3 H 0.8039 0.0511 0.0017 0.065 Uiso 1 1 calc R
C4 C 0.9117(9) 0.0264(8) 0.1019(7) 0.054(3) Uani 1 1 d .
H4 H 0.9354 -0.0470 0.0699 0.064 Uiso 1 1 calc R
C5 C 0.9587(8) 0.0764(8) 0.1899(7) 0.049(2) Uani 1 1 d .
H5 H 1.0166 0.0377 0.2151 0.059 Uiso 1 1 calc R
C6 C 0.9207(8) 0.1825(8) 0.2400(6) 0.045(2) Uani 1 1 d .
C7 C 0.8328(8) 0.2452(8) 0.2035(6) 0.040(2) Uani 1 1 d .
C8 C 1.0542(10) 0.1889(10) 0.3665(7) 0.071(3) Uani 1 1 d .
H8A H 1.0177 0.1232 0.3783 0.106 Uiso 1 1 calc R
H8B H 1.0840 0.2411 0.4230 0.106 Uiso 1 1 calc R
H8C H 1.1235 0.1663 0.3254 0.106 Uiso 1 1 calc R
C9 C 0.4291(9) 0.2529(8) 0.2211(6) 0.048(2) Uani 1 1 d .
H9 H 0.4120 0.1792 0.2220 0.058 Uiso 1 1 calc R
C10 C 0.3312(8) 0.3054(8) 0.1826(6) 0.038(2) Uani 1 1 d .
C11 C 0.2217(8) 0.2399(8) 0.1481(6) 0.051(3) Uani 1 1 d .
H11 H 0.2157 0.1648 0.1484 0.061 Uiso 1 1 calc R
C12 C 0.1253(9) 0.2881(10) 0.1146(8) 0.064(3) Uani 1 1 d .
H12 H 0.0523 0.2460 0.0924 0.077 Uiso 1 1 calc R
C13 C 0.1349(9) 0.4010(10) 0.1130(7) 0.060(3) Uani 1 1 d .
H13 H 0.0689 0.4331 0.0892 0.072 Uiso 1 1 calc R
C14 C 0.2415(8) 0.4637(8) 0.1466(6) 0.046(2) Uani 1 1 d .
C15 C 0.3446(8) 0.4180(7) 0.1812(5) 0.035(2) Uani 1 1 d .
C16 C 0.1628(10) 0.6301(10) 0.1158(9) 0.092(4) Uani 1 1 d .
H16A H 0.1512 0.5942 0.0513 0.139 Uiso 1 1 calc R
H16B H 0.1865 0.7083 0.1262 0.139 Uiso 1 1 calc R
H16C H 0.0854 0.6258 0.1468 0.139 Uiso 1 1 calc R
C17 C 0.6826(8) 0.3605(7) 0.4337(6) 0.041(2) Uani 1 1 d .
H17 H 0.6785 0.2928 0.3863 0.049 Uiso 1 1 calc R
C18 C 0.7163(8) 0.3566(8) 0.5194(6) 0.042(2) Uani 1 1 d .
H18 H 0.7342 0.2881 0.5301 0.050 Uiso 1 1 calc R
C19 C 0.7227(8) 0.4574(8) 0.5890(7) 0.048(2) Uani 1 1 d .
H19 H 0.7455 0.4575 0.6479 0.058 Uiso 1 1 calc R
C20 C 0.6958(8) 0.5572(8) 0.5720(6) 0.045(2) Uani 1 1 d .
H20 H 0.7014 0.6260 0.6181 0.053 Uiso 1 1 calc R
C21 C 0.6595(7) 0.5526(7) 0.4829(6) 0.036(2) Uani 1 1 d .
C22 C 0.6215(7) 0.6588(7) 0.4620(6) 0.0322(19) Uani 1 1 d .
C23 C 0.5902(8) 0.8444(7) 0.5070(6) 0.041(2) Uani 1 1 d .
C24 C 0.5167(7) 0.7402(7) 0.3699(5) 0.0297(18) Uani 1 1 d .
C25 C 0.5878(9) 0.5997(8) 0.0964(6) 0.050(2) Uani 1 1 d .
H25 H 0.5269 0.5422 0.0798 0.060 Uiso 1 1 calc R
C26 C 0.5881(9) 0.6793(9) 0.0502(7) 0.054(3) Uani 1 1 d .
H26 H 0.5283 0.6765 0.0046 0.065 Uiso 1 1 calc R
C27 C 0.6797(11) 0.7636(10) 0.0733(8) 0.073(3) Uani 1 1 d .
H27 H 0.6844 0.8185 0.0429 0.087 Uiso 1 1 calc R
C28 C 0.7640(10) 0.7643(9) 0.1424(7) 0.065(3) Uani 1 1 d .
H28 H 0.8262 0.8206 0.1598 0.079 Uiso 1 1 calc R
C29 C 0.7562(8) 0.6816(8) 0.1859(6) 0.042(2) Uani 1 1 d .
C30 C 0.8462(8) 0.6819(8) 0.2615(6) 0.042(2) Uani 1 1 d .
C31 C 1.0002(10) 0.7682(10) 0.3578(8) 0.070(3) Uani 1 1 d U
C32 C 0.9314(8) 0.5955(8) 0.3571(6) 0.038(2) Uani 1 1 d .
C33 C 0.2301(11) 0.9286(10) 0.5685(8) 0.076(3) Uani 1 1 d D
C34 C 0.2953(12) 0.9562(11) 0.6493(8) 0.087(4) Uani 1 1 d DU
Dy1 Dy 0.64220(4) 0.46305(3) 0.25449(3) 0.03342(14) Uani 1 1 d .
N1 N 0.6691(6) 0.5991(6) 0.1637(5) 0.0385(17) Uani 1 1 d .
N2 N 0.8411(6) 0.5929(6) 0.2945(5) 0.0374(17) Uani 1 1 d .
N3 N 0.9470(7) 0.5051(7) 0.3861(5) 0.054(2) Uani 1 1 d .
H3A H 0.8995 0.4460 0.3647 0.064 Uiso 1 1 calc R
H3B H 1.0046 0.5056 0.4262 0.064 Uiso 1 1 calc R
N4 N 1.0111(7) 0.6843(7) 0.3934(6) 0.061(2) Uani 1 1 d .
N5 N 1.0739(10) 0.8607(9) 0.3926(8) 0.117(4) Uani 1 1 d U
H5A H 1.1259 0.8634 0.4367 0.140 Uiso 1 1 calc R
H5B H 1.0691 0.9171 0.3707 0.140 Uiso 1 1 calc R
N6 N 0.9214(9) 0.7724(8) 0.2896(7) 0.083(3) Uani 1 1 d .
N7 N 0.6555(6) 0.4562(6) 0.4150(4) 0.0335(16) Uani 1 1 d .
N8 N 0.5731(6) 0.6429(6) 0.3783(4) 0.0345(16) Uani 1 1 d U
N9 N 0.4503(6) 0.7299(6) 0.2936(5) 0.0438(18) Uani 1 1 d U
H9A H 0.4157 0.7885 0.2847 0.053 Uiso 1 1 calc R
H9B H 0.4420 0.6647 0.2532 0.053 Uiso 1 1 calc R
N10 N 0.5278(7) 0.8427(6) 0.4311(5) 0.0418(18) Uani 1 1 d U
N11 N 0.6098(7) 0.9436(6) 0.5682(5) 0.057(2) Uani 1 1 d .
H11A H 0.5825 1.0042 0.5581 0.069 Uiso 1 1 calc R
H11B H 0.6500 0.9479 0.6182 0.069 Uiso 1 1 calc R
N12 N 0.6348(6) 0.7531(6) 0.5278(5) 0.0388(17) Uani 1 1 d .
N13 N 0.3609(11) 0.9746(12) 0.7215(8) 0.122(4) Uani 1 1 d DU
O1 O 0.6579(6) 0.3447(5) 0.1005(4) 0.0501(16) Uani 1 1 d .
O2 O 0.8006(5) 0.3461(5) 0.2513(4) 0.0408(14) Uani 1 1 d .
O3 O 0.9622(6) 0.2418(5) 0.3267(4) 0.0547(17) Uani 1 1 d .
O4 O 0.5317(5) 0.2924(5) 0.2526(4) 0.0465(16) Uani 1 1 d .
O5 O 0.4448(5) 0.4808(5) 0.2120(4) 0.0384(14) Uani 1 1 d .
O6 O 0.2575(6) 0.5752(6) 0.1491(5) 0.0586(18) Uani 1 1 d .
O7 O 0.5000 0.0000 0.0000 0.214(9) Uani 1 2 d SU

loop_
_atom_site_aniso_label
_atom_site_aniso_U_11
_atom_site_aniso_U_22
_atom_site_aniso_U_33
_atom_site_aniso_U_23
_atom_site_aniso_U_13
_atom_site_aniso_U_12
Br1 0.0779(8) 0.0474(7) 0.0580(7) 0.0130(5) -0.0219(6) -0.0016(5)
C1 0.044(6) 0.056(7) 0.033(5) 0.001(5) -0.002(4) 0.001(5)
C2 0.040(5) 0.042(6) 0.039(5) 0.001(5) 0.002(4) 0.000(4)
C3 0.060(7) 0.050(7) 0.043(6) 0.000(5) 0.007(5) -0.001(5)
C4 0.059(6) 0.034(6) 0.062(7) 0.005(5) 0.002(5) 0.004(5)
C5 0.043(6) 0.041(6) 0.058(7) 0.009(5) -0.005(5) 0.012(4)
C6 0.045(6) 0.044(6) 0.046(6) 0.014(5) 0.004(5) 0.005(4)
C7 0.036(5) 0.037(6) 0.047(6) 0.011(5) -0.002(4) -0.006(4)
C8 0.078(8) 0.084(9) 0.054(7) 0.027(7) -0.012(6) 0.024(6)
C9 0.064(7) 0.033(6) 0.044(6) 0.007(5) 0.002(5) -0.014(5)
C10 0.034(5) 0.046(6) 0.034(5) 0.014(4) -0.002(4) -0.003(4)
C11 0.049(6) 0.049(6) 0.052(6) 0.013(5) -0.004(5) -0.017(5)
C12 0.037(6) 0.073(8) 0.085(8) 0.027(7) -0.019(5) -0.021(5)
C13 0.044(6) 0.072(8) 0.066(7) 0.026(6) -0.012(5) 0.003(5)
C14 0.039(5) 0.049(6) 0.052(6) 0.018(5) -0.008(5) -0.002(4)
C15 0.036(5) 0.041(5) 0.028(5) 0.008(4) -0.005(4) -0.001(4)
C16 0.067(8) 0.069(9) 0.146(13) 0.041(9) -0.045(8) 0.003(6)
C17 0.047(5) 0.030(5) 0.048(6) 0.015(4) -0.002(4) 0.006(4)
C18 0.050(6) 0.037(6) 0.045(6) 0.022(5) 0.007(4) 0.015(4)
C19 0.048(6) 0.058(7) 0.044(6) 0.024(5) 0.006(5) 0.015(5)
C20 0.046(5) 0.057(7) 0.028(5) 0.008(5) 0.000(4) 0.005(4)
C21 0.039(5) 0.036(5) 0.033(5) 0.009(4) 0.001(4) 0.006(4)
C22 0.022(4) 0.037(5) 0.034(5) 0.005(4) 0.005(4) 0.002(3)
C23 0.054(6) 0.029(5) 0.033(5) 0.000(4) -0.005(4) 0.002(4)
C24 0.028(4) 0.032(5) 0.026(4) 0.005(4) -0.004(3) -0.001(3)
C25 0.058(6) 0.055(7) 0.038(5) 0.015(5) -0.011(5) 0.006(5)
C26 0.055(6) 0.066(7) 0.045(6) 0.021(6) -0.010(5) 0.000(5)
C27 0.085(9) 0.084(9) 0.067(8) 0.049(8) -0.004(7) 0.008(7)
C28 0.082(8) 0.056(7) 0.068(7) 0.034(6) -0.014(6) -0.015(6)
C29 0.050(6) 0.037(6) 0.036(5) 0.008(4) -0.007(4) 0.008(4)
C30 0.040(5) 0.041(6) 0.047(6) 0.016(5) -0.004(4) -0.004(4)
C31 0.075(6) 0.057(6) 0.077(7) 0.018(5) -0.035(5) -0.017(5)
C32 0.039(5) 0.038(5) 0.033(5) 0.004(4) 0.002(4) 0.001(4)
C33 0.086(9) 0.067(8) 0.075(9) 0.024(7) -0.006(7) -0.016(6)
C34 0.092(7) 0.068(7) 0.104(8) 0.030(6) 0.017(6) -0.009(6)
Dy1 0.0348(2) 0.0310(2) 0.0323(2) 0.00622(17) -0.00665(17) 0.00157(16)
N1 0.040(4) 0.045(5) 0.033(4) 0.015(4) -0.007(3) -0.007(3)
N2 0.035(4) 0.041(5) 0.036(4) 0.011(4) -0.016(3) 0.001(3)
N3 0.047(5) 0.057(6) 0.063(6) 0.029(5) -0.019(4) -0.006(4)
N4 0.061(5) 0.050(6) 0.076(6) 0.027(5) -0.039(5) -0.009(4)
N5 0.129(7) 0.088(7) 0.137(8) 0.042(6) -0.080(6) -0.036(6)
N6 0.092(7) 0.062(7) 0.110(8) 0.051(6) -0.064(6) -0.041(5)
N7 0.039(4) 0.030(4) 0.030(4) 0.008(3) -0.002(3) 0.006(3)
N8 0.035(4) 0.036(4) 0.031(4) 0.008(3) -0.006(3) 0.004(3)
N9 0.056(4) 0.034(4) 0.036(4) 0.002(3) -0.010(3) 0.011(3)
N10 0.054(4) 0.027(4) 0.039(4) 0.002(3) -0.009(3) 0.004(3)
N11 0.079(6) 0.038(5) 0.048(5) 0.003(4) -0.032(4) 0.007(4)
N12 0.047(4) 0.031(4) 0.033(4) 0.001(3) -0.004(3) 0.008(3)
N13 0.107(7) 0.146(9) 0.100(7) 0.018(7) -0.035(6) -0.012(6)
O1 0.059(4) 0.048(4) 0.037(4) 0.001(3) -0.006(3) 0.015(3)
O2 0.042(3) 0.036(4) 0.039(3) 0.003(3) -0.004(3) 0.010(3)
O3 0.065(4) 0.047(4) 0.049(4) 0.010(3) -0.016(3) 0.019(3)
O4 0.046(4) 0.039(4) 0.053(4) 0.012(3) -0.007(3) -0.004(3)
O5 0.039(3) 0.028(3) 0.042(4) 0.002(3) -0.012(3) -0.005(3)
O6 0.051(4) 0.046(4) 0.076(5) 0.014(4) -0.025(4) 0.003(3)
O7 0.184(11) 0.208(12) 0.246(12) 0.065(9) -0.017(9) -0.028(9)

loop_
_atom_type_symbol
_atom_type_description
_atom_type_scat_dispersion_real
_atom_type_scat_dispersion_imag
_atom_type_scat_source
C C 0.0033 0.0016 'International Tables Vol C Tables 4.2.6.8 and 6.1.1.4'
H H 0.0000 0.0000 'International Tables Vol C Tables 4.2.6.8 and 6.1.1.4'
Dy Dy -0.1892 4.4098 'International Tables Vol C Tables 4.2.6.8 and 6.1.1.4'
N N 0.0061 0.0033 'International Tables Vol C Tables 4.2.6.8 and 6.1.1.4'
O O 0.0106 0.0060 'International Tables Vol C Tables 4.2.6.8 and 6.1.1.4'
Br Br -0.2901 2.4595 'International Tables Vol C Tables 4.2.6.8 and 6.1.1.4'

loop_
_geom_angle_atom_site_label_1
_geom_angle_atom_site_label_2
_geom_angle_atom_site_label_3
_geom_angle
O1 C1 C2 128.9(9)
O1 C1 H1 115.5
C2 C1 H1 115.5
C3 C2 C1 118.7(9)
C3 C2 C7 121.1(9)
C1 C2 C7 120.1(8)
C4 C3 C2 119.7(9)
C4 C3 H3 120.2
C2 C3 H3 120.2
C3 C4 C5 120.7(9)
C3 C4 H4 119.6
C5 C4 H4 119.6
C6 C5 C4 120.7(9)
C6 C5 H5 119.6
C4 C5 H5 119.6
C5 C6 O3 126.2(9)
C5 C6 C7 121.4(9)
O3 C6 C7 112.4(8)
O2 C7 C2 123.4(8)
O2 C7 C6 120.2(8)
C2 C7 C6 116.3(9)
O3 C8 H8A 109.5
O3 C8 H8B 109.5
H8A C8 H8B 109.5
O3 C8 H8C 109.5
H8A C8 H8C 109.5
H8B C8 H8C 109.5
O4 C9 C10 128.5(8)
O4 C9 H9 115.8
C10 C9 H9 115.8
C15 C10 C11 121.9(8)
C15 C10 C9 120.7(8)
C11 C10 C9 117.5(8)
C12 C11 C10 119.1(9)
C12 C11 H11 120.4
C10 C11 H11 120.4
C11 C12 C13 120.5(9)
C11 C12 H12 119.7
C13 C12 H12 119.7
C14 C13 C12 119.9(9)
C14 C13 H13 120.0
C12 C13 H13 120.0
C13 C14 O6 123.6(8)
C13 C14 C15 122.0(9)
O6 C14 C15 114.4(8)
O5 C15 C10 123.5(7)
O5 C15 C14 119.9(8)
C10 C15 C14 116.5(8)
O6 C16 H16A 109.5
O6 C16 H16B 109.5
H16A C16 H16B 109.5
O6 C16 H16C 109.5
H16A C16 H16C 109.5
H16B C16 H16C 109.5
N7 C17 C18 123.3(8)
N7 C17 H17 118.3
C18 C17 H17 118.3
C17 C18 C19 117.9(8)
C17 C18 H18 121.1
C19 C18 H18 121.1
C20 C19 C18 120.2(8)
C20 C19 H19 119.9
C18 C19 H19 119.9
C19 C20 C21 117.9(9)
C19 C20 H20 121.1
C21 C20 H20 121.1
N7 C21 C20 122.2(8)
N7 C21 C22 117.9(7)
C20 C21 C22 119.9(8)
N12 C22 N8 128.4(8)
N12 C22 C21 116.7(7)
N8 C22 C21 114.8(7)
N11 C23 N10 117.5(8)
N11 C23 N12 116.6(8)
N10 C23 N12 125.9(8)
N9 C24 N10 118.4(7)
N9 C24 N8 116.8(7)
N10 C24 N8 124.8(7)
N1 C25 C26 124.5(9)
N1 C25 H25 117.7
C26 C25 H25 117.7
C25 C26 C27 118.0(9)
C25 C26 H26 121.0
C27 C26 H26 121.0
C28 C27 C26 118.3(9)
C28 C27 H27 120.9
C26 C27 H27 120.9
C27 C28 C29 119.9(10)
C27 C28 H28 120.0
C29 C28 H28 120.0
N1 C29 C28 122.5(8)
N1 C29 C30 117.0(7)
C28 C29 C30 120.5(8)
N6 C30 N2 127.2(8)
N6 C30 C29 115.6(8)
N2 C30 C29 117.2(7)
N4 C31 N6 126.7(10)
N4 C31 N5 117.7(10)
N6 C31 N5 115.6(10)
N3 C32 N2 119.1(8)
N3 C32 N4 116.2(8)
N2 C32 N4 124.7(8)
N13 C34 C33 175.4(16)
O2 Dy1 O5 146.5(2)
O2 Dy1 O1 73.1(2)
O5 Dy1 O1 82.8(2)
O2 Dy1 O4 78.5(2)
O5 Dy1 O4 73.01(19)
O1 Dy1 O4 75.6(2)
O2 Dy1 N7 76.8(2)
O5 Dy1 N7 111.7(2)
O1 Dy1 N7 141.4(2)
O4 Dy1 N7 75.2(2)
O2 Dy1 N1 116.4(2)
O5 Dy1 N1 78.5(2)
O1 Dy1 N1 75.8(2)
O4 Dy1 N1 141.6(2)
N7 Dy1 N1 140.5(2)
O2 Dy1 N8 131.3(2)
O5 Dy1 N8 78.1(2)
O1 Dy1 N8 153.5(2)
O4 Dy1 N8 115.4(2)
N7 Dy1 N8 64.0(2)
N1 Dy1 N8 82.4(2)
O2 Dy1 N2 75.1(2)
O5 Dy1 N2 136.0(2)
O1 Dy1 N2 108.6(2)
O4 Dy1 N2 150.5(2)
N7 Dy1 N2 85.9(2)
N1 Dy1 N2 64.5(2)
N8 Dy1 N2 74.3(2)
C29 N1 C25 116.8(7)
C29 N1 Dy1 121.7(5)
C25 N1 Dy1 121.1(6)
C32 N2 C30 113.4(7)
C32 N2 Dy1 128.3(5)
C30 N2 Dy1 117.3(5)
C32 N3 H3A 120.0
C32 N3 H3B 120.0
H3A N3 H3B 120.0
C31 N4 C32 114.5(8)
C31 N5 H5A 120.0
C31 N5 H5B 120.0
H5A N5 H5B 120.0
C30 N6 C31 113.0(8)
C21 N7 C17 118.4(7)
C21 N7 Dy1 119.2(5)
C17 N7 Dy1 121.2(6)
C22 N8 C24 111.6(7)
C22 N8 Dy1 116.4(5)
C24 N8 Dy1 130.2(5)
C24 N9 H9A 120.0
C24 N9 H9B 120.0
H9A N9 H9B 120.0
C23 N10 C24 114.4(7)
C23 N11 H11A 120.0
C23 N11 H11B 120.0
H11A N11 H11B 120.0
C22 N12 C23 113.8(7)
C1 O1 Dy1 131.1(6)
C7 O2 Dy1 137.4(5)
C6 O3 C8 116.5(8)
C9 O4 Dy1 132.5(6)
C15 O5 Dy1 139.7(5)
C14 O6 C16 120.1(8)

loop_
_geom_bond_atom_site_label_1
_geom_bond_atom_site_label_2
_geom_bond_distance
C1 O1 1.235(10)
C1 C2 1.421(12)
C1 H1 0.9300
C2 C3 1.414(12)
C2 C7 1.422(12)
C3 C4 1.365(13)
C3 H3 0.9300
C4 C5 1.388(13)
C4 H4 0.9300
C5 C6 1.372(12)
C5 H5 0.9300
C6 O3 1.376(10)
C6 C7 1.428(12)
C7 O2 1.293(10)
C8 O3 1.409(10)
C8 H8A 0.9600
C8 H8B 0.9600
C8 H8C 0.9600
C9 O4 1.221(10)
C9 C10 1.438(12)
C9 H9 0.9300
C10 C15 1.403(11)
C10 C11 1.411(11)
C11 C12 1.359(13)
C11 H11 0.9300
C12 C13 1.403(13)
C12 H12 0.9300
C13 C14 1.368(12)
C13 H13 0.9300
C14 O6 1.374(10)
C14 C15 1.404(11)
C15 O5 1.306(9)
C16 O6 1.391(11)
C16 H16A 0.9600
C16 H16B 0.9600
C16 H16C 0.9600
C17 N7 1.328(9)
C17 C18 1.370(11)
C17 H17 0.9300
C18 C19 1.377(12)
C18 H18 0.9300
C19 C20 1.365(12)
C19 H19 0.9300
C20 C21 1.398(11)
C20 H20 0.9300
C21 N7 1.327(10)
C21 C22 1.496(11)
C22 N12 1.298(10)
C22 N8 1.334(10)
C23 N11 1.315(10)
C23 N10 1.326(10)
C23 N12 1.347(10)
C24 N9 1.330(9)
C24 N10 1.335(10)
C24 N8 1.386(10)
C25 N1 1.338(10)
C25 C26 1.371(12)
C25 H25 0.9300
C26 C27 1.381(14)
C26 H26 0.9300
C27 C28 1.376(14)
C27 H27 0.9300
C28 C29 1.378(12)
C28 H28 0.9300
C29 N1 1.332(10)
C29 C30 1.490(11)
C30 N6 1.325(11)
C30 N2 1.341(10)
C31 N4 1.313(12)
C31 N6 1.344(12)
C31 N5 1.345(13)
C32 N3 1.329(10)
C32 N2 1.340(10)
C32 N4 1.354(11)
C33 C34 1.360(9)
C34 N13 1.260(9)
Dy1 O2 2.216(5)
Dy1 O5 2.216(5)
Dy1 O1 2.383(6)
Dy1 O4 2.393(6)
Dy1 N7 2.486(6)
Dy1 N1 2.494(6)
Dy1 N8 2.570(7)
Dy1 N2 2.590(7)
N3 H3A 0.8600
N3 H3B 0.8600
N5 H5A 0.8600
N5 H5B 0.8600
N9 H9A 0.8600
N9 H9B 0.8600
N11 H11A 0.8600
N11 H11B 0.8600

loop_
_geom_torsion_atom_site_label_1
_geom_torsion_atom_site_label_2
_geom_torsion_atom_site_label_3
_geom_torsion_atom_site_label_4
_geom_torsion
O1 C1 C2 C3 175.8(9)
O1 C1 C2 C7 -8.2(15)
C1 C2 C3 C4 177.6(8)
C7 C2 C3 C4 1.7(13)
C2 C3 C4 C5 -3.6(14)
C3 C4 C5 C6 3.0(14)
C4 C5 C6 O3 -178.5(8)
C4 C5 C6 C7 -0.6(14)
C3 C2 C7 O2 177.8(8)
C1 C2 C7 O2 1.9(13)
C3 C2 C7 C6 0.7(12)
C1 C2 C7 C6 -175.2(8)
C5 C6 C7 O2 -178.4(8)
O3 C6 C7 O2 -0.2(11)
C5 C6 C7 C2 -1.2(12)
O3 C6 C7 C2 177.0(7)
O4 C9 C10 C15 -2.7(15)
O4 C9 C10 C11 178.3(9)
C15 C10 C11 C12 -1.6(14)
C9 C10 C11 C12 177.4(9)
C10 C11 C12 C13 0.8(16)
C11 C12 C13 C14 -0.8(17)
C12 C13 C14 O6 -178.8(9)
C12 C13 C14 C15 1.5(16)
C11 C10 C15 O5 -179.6(8)
C9 C10 C15 O5 1.4(13)
C11 C10 C15 C14 2.1(13)
C9 C10 C15 C14 -176.9(8)
C13 C14 C15 O5 179.6(9)
O6 C14 C15 O5 -0.2(12)
C13 C14 C15 C10 -2.1(14)
O6 C14 C15 C10 178.2(8)
N7 C17 C18 C19 -0.3(13)
C17 C18 C19 C20 0.1(13)
C18 C19 C20 C21 1.3(13)
C19 C20 C21 N7 -2.7(13)
C19 C20 C21 C22 176.3(7)
N7 C21 C22 N12 -175.2(7)
C20 C21 C22 N12 5.8(11)
N7 C21 C22 N8 7.3(10)
C20 C21 C22 N8 -171.7(7)
N1 C25 C26 C27 1.2(16)
C25 C26 C27 C28 -1.2(17)
C26 C27 C28 C29 0.6(18)
C27 C28 C29 N1 0.0(17)
C27 C28 C29 C30 -179.5(10)
N1 C29 C30 N6 -172.0(9)
C28 C29 C30 N6 7.6(14)
N1 C29 C30 N2 6.8(12)
C28 C29 C30 N2 -173.6(9)
C28 C29 N1 C25 -0.1(14)
C30 C29 N1 C25 179.5(8)
C28 C29 N1 Dy1 -173.2(7)
C30 C29 N1 Dy1 6.3(11)
C26 C25 N1 C29 -0.6(14)
C26 C25 N1 Dy1 172.6(7)
O2 Dy1 N1 C29 -66.4(7)
O5 Dy1 N1 C29 145.6(7)
O1 Dy1 N1 C29 -129.0(7)
O4 Dy1 N1 C29 -171.9(6)
N7 Dy1 N1 C29 35.2(8)
N8 Dy1 N1 C29 66.2(7)
N2 Dy1 N1 C29 -10.0(6)
O2 Dy1 N1 C25 120.8(7)
O5 Dy1 N1 C25 -27.3(7)
O1 Dy1 N1 C25 58.1(7)
O4 Dy1 N1 C25 15.2(9)
N7 Dy1 N1 C25 -137.6(6)
N8 Dy1 N1 C25 -106.6(7)
N2 Dy1 N1 C25 177.1(8)
N3 C32 N2 C30 -171.2(8)
N4 C32 N2 C30 8.0(13)
N3 C32 N2 Dy1 21.1(11)
N4 C32 N2 Dy1 -159.7(7)
N6 C30 N2 C32 -6.2(15)
C29 C30 N2 C32 175.1(8)
N6 C30 N2 Dy1 162.9(9)
C29 C30 N2 Dy1 -15.8(10)
O2 Dy1 N2 C32 -49.9(7)
O5 Dy1 N2 C32 144.9(6)
O1 Dy1 N2 C32 -116.0(7)
O4 Dy1 N2 C32 -22.4(10)
N7 Dy1 N2 C32 27.5(7)
N1 Dy1 N2 C32 -179.4(8)
N8 Dy1 N2 C32 91.6(7)
O2 Dy1 N2 C30 142.8(7)
O5 Dy1 N2 C30 -22.4(8)
O1 Dy1 N2 C30 76.8(6)
O4 Dy1 N2 C30 170.3(6)
N7 Dy1 N2 C30 -139.8(6)
N1 Dy1 N2 C30 13.3(6)
N8 Dy1 N2 C30 -75.6(6)
N6 C31 N4 C32 -1.4(18)
N5 C31 N4 C32 178.0(11)
N3 C32 N4 C31 174.5(9)
N2 C32 N4 C31 -4.7(15)
N2 C30 N6 C31 1.1(17)
C29 C30 N6 C31 179.9(10)
N4 C31 N6 C30 3(2)
N5 C31 N6 C30 -176.4(12)
C20 C21 N7 C17 2.5(12)
C22 C21 N7 C17 -176.5(7)
C20 C21 N7 Dy1 -164.9(6)
C22 C21 N7 Dy1 16.1(9)
C18 C17 N7 C21 -1.0(12)
C18 C17 N7 Dy1 166.2(6)
O2 Dy1 N7 C21 129.7(6)
O5 Dy1 N7 C21 -84.4(6)
O1 Dy1 N7 C21 169.1(5)
O4 Dy1 N7 C21 -148.9(6)
N1 Dy1 N7 C21 14.1(7)
N8 Dy1 N7 C21 -20.5(5)
N2 Dy1 N7 C21 54.1(6)
O2 Dy1 N7 C17 -37.3(6)
O5 Dy1 N7 C17 108.6(6)
O1 Dy1 N7 C17 2.1(8)
O4 Dy1 N7 C17 44.1(6)
N1 Dy1 N7 C17 -153.0(5)
N8 Dy1 N7 C17 172.5(6)
N2 Dy1 N7 C17 -113.0(6)
N12 C22 N8 C24 -9.4(11)
C21 C22 N8 C24 167.7(6)
N12 C22 N8 Dy1 157.0(7)
C21 C22 N8 Dy1 -25.9(8)
N9 C24 N8 C22 -171.0(7)
N10 C24 N8 C22 11.1(11)
N9 C24 N8 Dy1 25.1(10)
N10 C24 N8 Dy1 -152.8(6)
O2 Dy1 N8 C22 -15.8(6)
O5 Dy1 N8 C22 145.8(6)
O1 Dy1 N8 C22 -169.2(5)
O4 Dy1 N8 C22 81.3(6)
N7 Dy1 N8 C22 24.3(5)
N1 Dy1 N8 C22 -134.4(6)
N2 Dy1 N8 C22 -68.8(5)
O2 Dy1 N8 C24 147.5(6)
O5 Dy1 N8 C24 -50.9(6)
O1 Dy1 N8 C24 -5.9(9)
O4 Dy1 N8 C24 -115.4(6)
N7 Dy1 N8 C24 -172.4(7)
N1 Dy1 N8 C24 28.9(6)
N2 Dy1 N8 C24 94.4(6)
N11 C23 N10 C24 176.7(8)
N12 C23 N10 C24 -3.9(12)
N9 C24 N10 C23 176.8(7)
N8 C24 N10 C23 -5.3(11)
N8 C22 N12 C23 1.8(12)
C21 C22 N12 C23 -175.3(7)
N11 C23 N12 C22 -174.8(8)
N10 C23 N12 C22 5.7(12)
C2 C1 O1 Dy1 -7.9(15)
O2 Dy1 O1 C1 18.6(8)
O5 Dy1 O1 C1 -137.8(8)
O4 Dy1 O1 C1 -63.5(8)
N7 Dy1 O1 C1 -21.6(10)
N1 Dy1 O1 C1 142.3(8)
N8 Dy1 O1 C1 178.0(7)
N2 Dy1 O1 C1 86.0(8)
C2 C7 O2 Dy1 24.1(13)
C6 C7 O2 Dy1 -158.9(6)
O5 Dy1 O2 C7 18.3(10)
O1 Dy1 O2 C7 -27.8(8)
O4 Dy1 O2 C7 50.5(8)
N7 Dy1 O2 C7 127.8(8)
N1 Dy1 O2 C7 -92.0(8)
N8 Dy1 O2 C7 164.3(7)
N2 Dy1 O2 C7 -142.9(8)
C5 C6 O3 C8 1.2(13)
C7 C6 O3 C8 -176.9(8)
C10 C9 O4 Dy1 -8.5(15)
O2 Dy1 O4 C9 -148.8(9)
O5 Dy1 O4 C9 13.2(8)
O1 Dy1 O4 C9 -73.5(8)
N7 Dy1 O4 C9 132.0(9)
N1 Dy1 O4 C9 -30.6(10)
N8 Dy1 O4 C9 80.7(9)
N2 Dy1 O4 C9 -175.9(7)
C10 C15 O5 Dy1 13.5(13)
C14 C15 O5 Dy1 -168.3(6)
O2 Dy1 O5 C15 16.6(10)
O1 Dy1 O5 C15 60.5(8)
O4 Dy1 O5 C15 -16.5(8)
N7 Dy1 O5 C15 -82.4(8)
N1 Dy1 O5 C15 137.5(8)
N8 Dy1 O5 C15 -138.0(8)
N2 Dy1 O5 C15 170.0(7)
C13 C14 O6 C16 -0.5(15)
C15 C14 O6 C16 179.2(9)
